data_9014843
loop_
_publ_author_name
'Grenier, J.'
'Durif, A.'
'Martin, C.'

_publ_section_title
;
 Structure cristalline de Ca K3 H (P O4)2
 _cod_database_code 1007057
;
_journal_name_full 'Bulletin de la Societe Francaise de Mineralogie et de Cristallographie'
_journal_page_first 30
_journal_page_last 32
_journal_volume 92
_journal_year 1969
_chemical_formula_sum 'Ca K3 O8 P2'
_space_group_IT_number 12
_symmetry_space_group_name_Hall '-C 2y'
_symmetry_space_group_name_H-M 'C 1 2/m 1'
_cell_angle_alpha 90
_cell_angle_beta 94.10
_cell_angle_gamma 90
_cell_length_a 9.880
_cell_length_b 5.733
_cell_length_c 7.432
_cell_formula_units_Z 2
_cell_volume 419.886
_database_code_amcsd 0012129
_exptl_crystal_density_diffrn 2.747
_cod_duplicate_entry 1007057
_cod_original_formula_sum 'K3 Ca P2 O8'
_cod_database_code 9014843
_amcsd_formula_title 'Ca H K3 O8 P2'

loop_
_space_group_symop_operation_xyz
x,y,z
1/2+x,1/2+y,z
x,-y,z
1/2+x,1/2-y,z
-x,y,-z
1/2-x,1/2+y,-z
-x,-y,-z
1/2-x,1/2-y,-z

loop_
_atom_site_label
_atom_site_fract_x
_atom_site_fract_y
_atom_site_fract_z
K1 0.00000 0.00000 0.00000
K2 0.33400 0.00000 0.31200
Ca1 0.00000 0.00000 0.50000
P1 0.33300 0.00000 0.73900
O1 0.36700 0.00000 0.94100
O2 0.17700 0.00000 0.72100
O3 0.41700 0.21300 0.68300

loop_
_cod_related_entry_id
_cod_related_entry_database
_cod_related_entry_code
1 AMCSD 0012129
